data_4504263
loop_
_publ_author_name
'Cheney, Miranda L.'
'McManus, Gregory J.'
'Perman, Jason A.'
'Wang, Zhenqiang'
'Zaworotko, Michael J.'

_publ_section_title
;
 The Role of Cocrystals in Solid-State Synthesis:&#x00A0;
 Cocrystal-Controlled Solid-State Synthesis of Imides
;
_journal_issue 4
_journal_name_full 'Crystal Growth &amp; Design'
_journal_page_first 616
_journal_paper_doi 10.1021/cg0701729
_journal_volume 7
_journal_year 2007
_chemical_formula_sum 'C28 H20 N4 O10'
_chemical_formula_weight 572.48
_chemical_name_systematic
; 
 ? 
;
_space_group_IT_number 2
_symmetry_cell_setting triclinic
_symmetry_space_group_name_Hall '-P 1'
_symmetry_space_group_name_H-M 'P -1'
_atom_sites_solution_hydrogens geom
_atom_sites_solution_primary direct
_atom_sites_solution_secondary difmap
_audit_creation_method SHELXL-97
_cell_angle_alpha 110.230(4)
_cell_angle_beta 103.873(5)
_cell_angle_gamma 97.109(5)
_cell_formula_units_Z 1
_cell_length_a 8.307(2)
_cell_length_b 8.894(2)
_cell_length_c 9.179(2)
_cell_measurement_temperature 100(2)
_cell_volume 601.7(2)
_computing_cell_refinement 'Bruker SMART'
_computing_data_collection 'Bruker SMART'
_computing_data_reduction 'Bruker SAINT'
_computing_molecular_graphics 'Bruker SHELXTL'
_computing_publication_material 'Bruker SHELXTL'
_computing_structure_refinement 'SHELXL-97 (Sheldrick, 1997)'
_computing_structure_solution 'SHELXS-97 (Sheldrick, 1990)'
_diffrn_ambient_temperature 100(2)
_diffrn_measured_fraction_theta_full 0.904
_diffrn_measured_fraction_theta_max 0.904
_diffrn_measurement_device_type 'CCD area detector'
_diffrn_measurement_method 'phi and omega scans'
_diffrn_radiation_monochromator graphite
_diffrn_radiation_source 'fine-focus sealed tube'
_diffrn_radiation_type MoK\a
_diffrn_radiation_wavelength 0.71073
_diffrn_reflns_av_R_equivalents 0.0245
_diffrn_reflns_av_sigmaI/netI 0.0930
_diffrn_reflns_limit_h_max 9
_diffrn_reflns_limit_h_min -7
_diffrn_reflns_limit_k_max 8
_diffrn_reflns_limit_k_min -10
_diffrn_reflns_limit_l_max 10
_diffrn_reflns_limit_l_min -7
_diffrn_reflns_number 2412
_diffrn_reflns_theta_full 25.01
_diffrn_reflns_theta_max 25.01
_diffrn_reflns_theta_min 2.48
_exptl_absorpt_coefficient_mu 0.123
_exptl_absorpt_correction_T_max 1.000
_exptl_absorpt_correction_T_min 0.422
_exptl_absorpt_correction_type SADABS
_exptl_crystal_colour purple
_exptl_crystal_density_diffrn 1.580
_exptl_crystal_density_meas 0
_exptl_crystal_density_method 'not measured'
_exptl_crystal_description plate
_exptl_crystal_F_000 296
_exptl_crystal_size_max 0.10
_exptl_crystal_size_mid 0.08
_exptl_crystal_size_min 0.04
_refine_diff_density_max 0.638
_refine_diff_density_min -0.649
_refine_diff_density_rms 0.158
_refine_ls_extinction_coef 0.007(10)
_refine_ls_extinction_expression Fc^*^=kFc[1+0.001xFc^2^\l^3^/sin(2\q)]^-1/4^
_refine_ls_extinction_method SHELXL
_refine_ls_goodness_of_fit_ref 1.042
_refine_ls_hydrogen_treatment mixed
_refine_ls_matrix_type full
_refine_ls_number_parameters 192
_refine_ls_number_reflns 1923
_refine_ls_number_restraints 0
_refine_ls_restrained_S_all 1.042
_refine_ls_R_factor_all 0.1396
_refine_ls_R_factor_gt 0.0788
_refine_ls_shift/su_max 0.000
_refine_ls_shift/su_mean 0.000
_refine_ls_structure_factor_coef Fsqd
_refine_ls_weighting_details 'calc w=1/[\s^2^(Fo^2^)+(0.2000P)^2^+0.0000P] where P=(Fo^2^+2Fc^2^)/3'
_refine_ls_weighting_scheme calc
_refine_ls_wR_factor_gt 0.2227
_refine_ls_wR_factor_ref 0.3243
_reflns_number_gt 996
_reflns_number_total 1923
_reflns_threshold_expression >2sigma(I)
_cod_data_source_file cg0701729si20070219_052819.cif
_cod_data_source_block mc441b
_cod_depositor_comments
;
The following automatic conversions were performed:

'_symmetry_cell_setting' value 'Triclinic' changed to 'triclinic'
according to /home/saulius/struct/CIF-dictionaries/cif_core.dic
dictionary named 'cif_core.dic' version 2.4.1 from 2010-06-29.

Automatic conversion script
Id: cif_fix_values 1715 2011-07-08 13:25:40Z adriana 
;
_cod_original_cell_volume 601.6(3)
_cod_original_sg_symbol_H-M P-1
_cod_database_code 4504263

loop_
_symmetry_equiv_pos_as_xyz
'x, y, z'
'-x, -y, -z'

loop_
_atom_site_label
_atom_site_type_symbol
_atom_site_fract_x
_atom_site_fract_y
_atom_site_fract_z
_atom_site_U_iso_or_equiv
_atom_site_adp_type
_atom_site_occupancy
_atom_site_symmetry_multiplicity
_atom_site_calc_flag
_atom_site_refinement_flags
O11 O 0.3514(5) 0.9479(5) 0.6671(5) 0.0376(14) Uani 1 1 d .
O12 O 0.3404(6) 0.6050(6) 0.9161(6) 0.0419(14) Uani 1 1 d .
O13 O 0.3429(5) 0.7688(5) 0.7831(5) 0.0335(13) Uani 1 1 d .
C11 C 0.4525(8) 0.3595(8) 0.6871(8) 0.0334(18) Uani 1 1 d .
H11 H 0.4262 0.3303 0.7703 0.040 Uiso 1 1 calc R
C12 C 0.4278(8) 0.5076(7) 0.6777(8) 0.0280(17) Uani 1 1 d .
C13 C 0.4674(7) 0.5538(7) 0.5570(7) 0.0250(15) Uani 1 1 d .
C14 C 0.4452(7) 0.7038(7) 0.5439(8) 0.0281(17) Uani 1 1 d .
C15 C 0.4839(8) 0.7470(8) 0.4258(8) 0.0340(19) Uani 1 1 d .
H15 H 0.4679 0.8490 0.4200 0.041 Uiso 1 1 calc R
C16 C 0.3680(8) 0.6241(8) 0.8010(8) 0.0318(17) Uani 1 1 d .
C17 C 0.3777(8) 0.8180(8) 0.6639(8) 0.0288(17) Uani 1 1 d .
N21 N 0.0860(7) 0.5491(7) 0.2390(7) 0.0332(15) Uani 1 1 d .
N22 N 0.2306(6) -0.0704(6) 0.1093(7) 0.0332(15) Uani 1 1 d .
H22A H 0.2780 -0.1108 0.0325 0.040 Uiso 1 1 calc R
H22B H 0.2086 -0.1266 0.1672 0.040 Uiso 1 1 calc R
O21 O 0.1241(5) 0.6296(5) 0.1629(6) 0.0370(14) Uani 1 1 d .
O22 O 0.0214(6) 0.6050(6) 0.3515(7) 0.0464(15) Uani 1 1 d .
C21 C 0.1191(8) 0.3875(8) 0.2044(8) 0.0279(16) Uani 1 1 d .
C22 C 0.1899(8) 0.3227(8) 0.0777(8) 0.0294(17) Uani 1 1 d .
H22 H 0.2127 0.3828 0.0143 0.035 Uiso 1 1 calc R
C23 C 0.2247(7) 0.1710(7) 0.0485(7) 0.0260(16) Uani 1 1 d .
H23 H 0.2735 0.1262 -0.0360 0.031 Uiso 1 1 calc R
C24 C 0.1912(7) 0.0792(7) 0.1385(8) 0.0293(17) Uani 1 1 d .
C25 C 0.1171(7) 0.1457(7) 0.2666(7) 0.0255(16) Uani 1 1 d .
C26 C 0.0825(7) 0.2984(7) 0.2945(7) 0.0232(15) Uani 1 1 d .
H26 H 0.0323 0.3441 0.3776 0.028 Uiso 1 1 calc R
C27 C 0.0799(8) 0.0522(8) 0.3657(8) 0.0313(17) Uani 1 1 d .
H27A H 0.1863 0.0351 0.4251 0.047 Uiso 1 1 calc R
H27B H 0.0030 -0.0547 0.2939 0.047 Uiso 1 1 calc R
H27C H 0.0258 0.1144 0.4435 0.047 Uiso 1 1 calc R

loop_
_atom_site_aniso_label
_atom_site_aniso_U_11
_atom_site_aniso_U_22
_atom_site_aniso_U_33
_atom_site_aniso_U_23
_atom_site_aniso_U_13
_atom_site_aniso_U_12
O11 0.038(3) 0.031(3) 0.043(3) 0.013(2) 0.009(2) 0.014(2)
O12 0.049(3) 0.043(3) 0.038(3) 0.023(3) 0.013(3) 0.008(2)
O13 0.030(3) 0.035(3) 0.042(3) 0.022(2) 0.010(2) 0.011(2)
C11 0.031(4) 0.026(4) 0.037(4) 0.014(3) 0.000(3) -0.001(3)
C12 0.026(4) 0.021(4) 0.029(4) 0.010(3) -0.002(3) 0.001(3)
C13 0.018(3) 0.022(3) 0.026(4) 0.007(3) -0.004(3) 0.001(2)
C14 0.022(3) 0.025(4) 0.034(4) 0.018(3) -0.004(3) 0.001(3)
C15 0.031(4) 0.019(4) 0.040(4) 0.013(3) -0.008(3) 0.000(3)
C16 0.025(4) 0.030(4) 0.035(4) 0.016(3) -0.004(3) 0.004(3)
C17 0.023(4) 0.022(4) 0.033(4) 0.008(3) -0.003(3) 0.005(3)
N21 0.026(3) 0.029(3) 0.040(4) 0.019(3) -0.004(3) 0.004(2)
N22 0.032(3) 0.028(3) 0.043(4) 0.017(3) 0.008(3) 0.013(2)
O21 0.042(3) 0.025(3) 0.045(3) 0.027(2) -0.001(2) 0.001(2)
O22 0.055(3) 0.030(3) 0.059(4) 0.019(3) 0.019(3) 0.018(3)
C21 0.023(3) 0.027(4) 0.035(4) 0.020(3) -0.001(3) 0.004(3)
C22 0.026(4) 0.026(4) 0.033(4) 0.016(3) 0.000(3) 0.001(3)
C23 0.021(3) 0.026(4) 0.028(4) 0.009(3) 0.006(3) 0.002(3)
C24 0.017(3) 0.023(4) 0.040(4) 0.013(3) -0.002(3) -0.002(3)
C25 0.019(3) 0.027(4) 0.030(4) 0.019(3) 0.001(3) -0.002(3)
C26 0.019(3) 0.022(3) 0.028(4) 0.010(3) 0.006(3) 0.003(3)
C27 0.032(4) 0.026(4) 0.035(4) 0.015(3) 0.005(3) 0.004(3)

loop_
_atom_type_symbol
_atom_type_description
_atom_type_scat_dispersion_real
_atom_type_scat_dispersion_imag
_atom_type_scat_source
C C 0.0033 0.0016 'International Tables Vol C Tables 4.2.6.8 and 6.1.1.4'
H H 0.0000 0.0000 'International Tables Vol C Tables 4.2.6.8 and 6.1.1.4'
N N 0.0061 0.0033 'International Tables Vol C Tables 4.2.6.8 and 6.1.1.4'
O O 0.0106 0.0060 'International Tables Vol C Tables 4.2.6.8 and 6.1.1.4'

loop_
_geom_angle_atom_site_label_1
_geom_angle_atom_site_label_2
_geom_angle_atom_site_label_3
_geom_angle
_geom_angle_site_symmetry_3
C16 O13 C17 125.5(6) .
C12 C11 C15 120.2(6) 2_666
C11 C12 C13 120.8(7) .
C11 C12 C16 120.4(6) .
C13 C12 C16 118.6(6) .
C12 C13 C14 122.6(6) .
C12 C13 C13 119.0(7) 2_666
C14 C13 C13 118.4(7) 2_666
C15 C14 C13 122.0(7) .
C15 C14 C17 119.3(6) .
C13 C14 C17 118.7(6) .
C14 C15 C11 119.6(6) 2_666
O12 C16 O13 116.9(7) .
O12 C16 C12 125.5(6) .
O13 C16 C12 117.6(6) .
O11 C17 O13 117.1(6) .
O11 C17 C14 126.1(6) .
O13 C17 C14 116.8(5) .
O21 N21 O22 121.8(6) .
O21 N21 C21 120.3(6) .
O22 N21 C21 117.9(5) .
C26 C21 C22 121.0(6) .
C26 C21 N21 120.5(6) .
C22 C21 N21 118.5(6) .
C23 C22 C21 118.0(6) .
C22 C23 C24 122.3(7) .
N22 C24 C23 121.2(7) .
N22 C24 C25 119.5(6) .
C23 C24 C25 119.3(6) .
C26 C25 C24 117.8(6) .
C26 C25 C27 121.2(6) .
C24 C25 C27 121.0(6) .
C25 C26 C21 121.6(6) .

loop_
_geom_bond_atom_site_label_1
_geom_bond_atom_site_label_2
_geom_bond_distance
_geom_bond_site_symmetry_2
O11 C17 1.194(7) .
O12 C16 1.195(8) .
O13 C16 1.386(7) .
O13 C17 1.387(8) .
C11 C12 1.386(8) .
C11 C15 1.399(10) 2_666
C12 C13 1.401(9) .
C12 C16 1.479(10) .
C13 C14 1.410(8) .
C13 C13 1.418(13) 2_666
C14 C15 1.361(9) .
C14 C17 1.491(10) .
C15 C11 1.399(10) 2_666
N21 O21 1.223(6) .
N21 O22 1.256(8) .
N21 C21 1.437(8) .
N22 C24 1.361(8) .
C21 C26 1.386(8) .
C21 C22 1.407(10) .
C22 C23 1.364(9) .
C23 C24 1.395(8) .
C24 C25 1.438(10) .
C25 C26 1.373(8) .
C25 C27 1.487(8) .

loop_
_geom_hbond_atom_site_label_D
_geom_hbond_atom_site_label_H
_geom_hbond_atom_site_label_A
_geom_hbond_distance_DH
_geom_hbond_distance_HA
_geom_hbond_distance_DA
_geom_hbond_angle_DHA
_geom_hbond_site_symmetry_A
N22 H22B O21 0.88 2.18 2.946(6) 145.5 1_545
N22 H22A O12 0.88 2.55 3.194(7) 130.3 1_544
N22 H22A O13 0.88 2.39 3.255(8) 166.9 1_544

loop_
_geom_torsion_atom_site_label_1
_geom_torsion_atom_site_label_2
_geom_torsion_atom_site_label_3
_geom_torsion_atom_site_label_4
_geom_torsion
_geom_torsion_site_symmetry_1
_geom_torsion_site_symmetry_4
C15 C11 C12 C13 -0.6(9) 2_666 .
C15 C11 C12 C16 -177.3(5) 2_666 .
C11 C12 C13 C14 -179.5(5) . .
C16 C12 C13 C14 -2.9(9) . .
C11 C12 C13 C13 0.3(10) . 2_666
C16 C12 C13 C13 177.0(6) . 2_666
C12 C13 C14 C15 -179.9(6) . .
C13 C13 C14 C15 0.3(10) 2_666 .
C12 C13 C14 C17 0.2(9) . .
C13 C13 C14 C17 -179.6(6) 2_666 .
C13 C14 C15 C11 0.1(9) . 2_666
C17 C14 C15 C11 179.9(5) . 2_666
C17 O13 C16 O12 175.9(5) . .
C17 O13 C16 C12 -3.6(8) . .
C11 C12 C16 O12 1.7(10) . .
C13 C12 C16 O12 -175.0(6) . .
C11 C12 C16 O13 -178.9(5) . .
C13 C12 C16 O13 4.4(8) . .
C16 O13 C17 O11 -178.8(5) . .
C16 O13 C17 C14 1.0(8) . .
C15 C14 C17 O11 0.7(9) . .
C13 C14 C17 O11 -179.4(5) . .
C15 C14 C17 O13 -179.1(5) . .
C13 C14 C17 O13 0.8(8) . .
O21 N21 C21 C26 177.4(5) . .
O22 N21 C21 C26 -0.8(8) . .
O21 N21 C21 C22 -2.4(8) . .
O22 N21 C21 C22 179.4(5) . .
C26 C21 C22 C23 -1.4(9) . .
N21 C21 C22 C23 178.4(5) . .
C21 C22 C23 C24 0.6(9) . .
C22 C23 C24 N22 -178.6(5) . .
C22 C23 C24 C25 0.1(9) . .
N22 C24 C25 C26 178.7(5) . .
C23 C24 C25 C26 0.0(8) . .
N22 C24 C25 C27 -1.1(9) . .
C23 C24 C25 C27 -179.8(5) . .
C24 C25 C26 C21 -0.8(8) . .
C27 C25 C26 C21 179.0(5) . .
C22 C21 C26 C25 1.5(9) . .
N21 C21 C26 C25 -178.3(5) . .
